data_4130964
loop_
_publ_author_name
'Lu, Xuefeng'
'Lee, Sangsu'
'Kim, Jun Oh'
'Gopalakrishna, Tullimilli Y.'
'Phan, Hoa'
'Herng, Tun Seng'
'Lim, Zhenglong'
'Zeng, Zebing'
'Ding, Jun'
'Kim, Dongho'
'Wu, Jishan'

_publ_section_title
;
 Stable 3,6-Linked Fluorenyl Radical Oligomers with Intramolecular
 Antiferromagnetic Coupling and Polyradical Characters.
;
_journal_issue 39
_journal_name_full 'Journal of the American Chemical Society'
_journal_page_first 13048
_journal_page_last 13058
_journal_paper_doi 10.1021/jacs.6b08138
_journal_volume 138
_journal_year 2016
_chemical_formula_moiety 'C102 H96'
_chemical_formula_sum 'C102 H96'
_chemical_formula_weight 1321.78
_space_group_crystal_system monoclinic
_space_group_IT_number 15
_space_group_name_Hall '-C 2yc'
_space_group_name_H-M_alt 'C 1 2/c 1'
_atom_sites_solution_hydrogens geom
_cell_angle_alpha 90
_cell_angle_beta 109.528(7)
_cell_angle_gamma 90
_cell_formula_units_Z 8
_cell_length_a 53.095(4)
_cell_length_b 10.2240(8)
_cell_length_c 35.660(2)
_cell_measurement_reflns_used 1094
_cell_measurement_temperature 100(2)
_cell_measurement_theta_max 65.346
_cell_measurement_theta_min 2.629
_cell_volume 18244(2)
_computing_cell_refinement 'SHELXTL, Acta Cryst., Sect. A 2008, 64, 112-122.'
_computing_data_collection 'APEX3 v2015.5.2'
_computing_data_reduction 'Saint, APEX v2014.11.0.'
_computing_molecular_graphics Ortep3
_computing_publication_material 'APEX3 v2015.5.2'
_computing_structure_refinement 'SHELXL-2014/6 (Sheldrick, 2014)'
_computing_structure_solution 'SHELXT, Acta Cryst., Sect. A 2015, A71, 3-8.'
_diffrn_ambient_temperature 100(2)
_diffrn_measured_fraction_theta_full 0.981
_diffrn_measured_fraction_theta_max 0.981
_diffrn_measurement_device_type 'Bruker AXS D8 Venture '
_diffrn_measurement_method 'profile data from \q/2\q scans'
_diffrn_radiation_type CuK\a
_diffrn_radiation_wavelength 1.54178
_diffrn_reflns_av_R_equivalents 0.0818
_diffrn_reflns_av_unetI/netI 0.0964
_diffrn_reflns_Laue_measured_fraction_full 0.981
_diffrn_reflns_Laue_measured_fraction_max 0.981
_diffrn_reflns_limit_h_max 62
_diffrn_reflns_limit_h_min -53
_diffrn_reflns_limit_k_max 10
_diffrn_reflns_limit_k_min -12
_diffrn_reflns_limit_l_max 41
_diffrn_reflns_limit_l_min -41
_diffrn_reflns_number 42174
_diffrn_reflns_point_group_measured_fraction_full 0.981
_diffrn_reflns_point_group_measured_fraction_max 0.981
_diffrn_reflns_theta_full 65.346
_diffrn_reflns_theta_max 65.346
_diffrn_reflns_theta_min 2.629
_exptl_absorpt_coefficient_mu 0.405
_exptl_absorpt_correction_T_max 0.923
_exptl_absorpt_correction_T_min 0.794
_exptl_absorpt_correction_type multi-scan
_exptl_absorpt_process_details Sadabs
_exptl_crystal_colour black
_exptl_crystal_density_diffrn 0.962
_exptl_crystal_description 'prism frag'
_exptl_crystal_F_000 5664
_exptl_crystal_size_max 0.597
_exptl_crystal_size_mid 0.244
_exptl_crystal_size_min 0.200
_refine_diff_density_max 0.955
_refine_diff_density_min -0.501
_refine_diff_density_rms 0.133
_refine_ls_extinction_method none
_refine_ls_goodness_of_fit_ref 1.554
_refine_ls_hydrogen_treatment constr
_refine_ls_matrix_type full
_refine_ls_number_parameters 937
_refine_ls_number_reflns 15353
_refine_ls_number_restraints 0
_refine_ls_restrained_S_all 1.554
_refine_ls_R_factor_all 0.2116
_refine_ls_R_factor_gt 0.1736
_refine_ls_shift/su_max 0.000
_refine_ls_shift/su_mean 0.000
_refine_ls_structure_factor_coef Fsqd
_refine_ls_weighting_details 'w=1/[\s^2^(Fo^2^)+(0.2000P)^2^] where P=(Fo^2^+2Fc^2^)/3'
_refine_ls_weighting_scheme calc
_refine_ls_wR_factor_gt 0.4337
_refine_ls_wR_factor_ref 0.4579
_reflns_Friedel_coverage 0.000
_reflns_number_gt 9199
_reflns_number_total 15353
_reflns_threshold_expression 'I > 2\s(I)'
_cod_data_source_file ja6b08138_si_003.cif
_cod_data_source_block g218
_cod_original_sg_symbol_H-M 'C 2/c'
_cod_database_code 4130964
_shelx_space_group_comment
;
The symmetry employed for this shelxl refinement is uniquely defined
by the following loop, which should always be used as a source of
symmetry information in preference to the above space-group names.
They are only intended as comments.
;
_shelx_estimated_absorpt_t_min 0.794
_shelx_estimated_absorpt_t_max 0.923

loop_
_space_group_symop_operation_xyz
'x, y, z'
'-x, y, -z+1/2'
'x+1/2, y+1/2, z'
'-x+1/2, y+1/2, -z+1/2'
'-x, -y, -z'
'x, -y, z-1/2'
'-x+1/2, -y+1/2, -z'
'x+1/2, -y+1/2, z-1/2'

loop_
_atom_site_label
_atom_site_type_symbol
_atom_site_fract_x
_atom_site_fract_y
_atom_site_fract_z
_atom_site_U_iso_or_equiv
_atom_site_adp_type
_atom_site_occupancy
_atom_site_site_symmetry_order
_atom_site_calc_flag
_atom_site_refinement_flags_posn
_atom_site_refinement_flags_adp
C1 C 0.11995(11) 0.7723(7) 0.04033(15) 0.0305(14) Uani 1 1 d . .
C2 C 0.12051(11) 0.7345(7) 0.07995(15) 0.0322(14) Uani 1 1 d . .
C3 C 0.14372(13) 0.7223(8) 0.11168(17) 0.0421(17) Uani 1 1 d . .
H3 H 0.1599 0.7432 0.1073 0.051 Uiso 1 1 calc R U
C4 C 0.14544(12) 0.6827(7) 0.14900(16) 0.0386(16) Uani 1 1 d . .
H4 H 0.1622 0.6779 0.1697 0.046 Uiso 1 1 calc R U
C5 C 0.12186(11) 0.6492(6) 0.15610(15) 0.0294(13) Uani 1 1 d . .
C6 C 0.11711(11) 0.6068(6) 0.19126(15) 0.0291(13) Uani 1 1 d . .
C7 C 0.13640(12) 0.5873(7) 0.23043(15) 0.0333(14) Uani 1 1 d . .
C8 C 0.15791(11) 0.5022(6) 0.23759(14) 0.0255(13) Uani 1 1 d . .
C9 C 0.16090(13) 0.4204(7) 0.20620(17) 0.0393(16) Uani 1 1 d . .
H9 H 0.1476 0.4216 0.1806 0.047 Uiso 1 1 calc R U
C10 C 0.18263(14) 0.3420(8) 0.21316(19) 0.0471(18) Uani 1 1 d . .
H10 H 0.1851 0.2948 0.1917 0.057 Uiso 1 1 calc R U
C11 C 0.20138(13) 0.3294(7) 0.25111(17) 0.0392(15) Uani 1 1 d . .
H11 H 0.2162 0.2722 0.2554 0.047 Uiso 1 1 calc R U
C12 C 0.19864(13) 0.3980(7) 0.28195(17) 0.0400(16) Uani 1 1 d . .
H12 H 0.2114 0.3865 0.3077 0.048 Uiso 1 1 calc R U
C13 C 0.17684(11) 0.4882(6) 0.27677(14) 0.0249(12) Uani 1 1 d . .
C14 C 0.17431(12) 0.5572(7) 0.30845(15) 0.0327(14) Uani 1 1 d . .
C15 C 0.15279(11) 0.6454(6) 0.30200(14) 0.0272(13) Uani 1 1 d . .
C16 C 0.14937(11) 0.7204(6) 0.33377(16) 0.0316(14) Uani 1 1 d . .
H16 H 0.1613 0.7069 0.3601 0.038 Uiso 1 1 calc R U
C17 C 0.12958(12) 0.8104(7) 0.32750(17) 0.0397(16) Uani 1 1 d . .
H17 H 0.1274 0.8562 0.3494 0.048 Uiso 1 1 calc R U
C18 C 0.11212(13) 0.8364(7) 0.28850(17) 0.0380(16) Uani 1 1 d . .
H18 H 0.0991 0.9038 0.2838 0.046 Uiso 1 1 calc R U
C19 C 0.11429(12) 0.7615(7) 0.25689(16) 0.0362(15) Uani 1 1 d . .
H19 H 0.1021 0.7764 0.2308 0.043 Uiso 1 1 calc R U
C20 C 0.13384(12) 0.6656(6) 0.26277(16) 0.0310(14) Uani 1 1 d . .
C21 C 0.08783(12) 0.5895(7) 0.17961(16) 0.0367(15) Uani 1 1 d . .
C22 C 0.07209(13) 0.5443(8) 0.20161(19) 0.0469(18) Uani 1 1 d . .
H22 H 0.0800 0.5156 0.2283 0.056 Uiso 1 1 calc R U
C23 C 0.04526(13) 0.5428(8) 0.18374(18) 0.0475(19) Uani 1 1 d . .
H23 H 0.0347 0.5137 0.1990 0.057 Uiso 1 1 calc R U
C24 C 0.03206(12) 0.5804(8) 0.14501(18) 0.0423(17) Uani 1 1 d . .
C25 C 0.04809(12) 0.6254(8) 0.12135(18) 0.0438(18) Uani 1 1 d . .
H25 H 0.0399 0.6533 0.0946 0.053 Uiso 1 1 calc R U
C26 C 0.07538(12) 0.6263(7) 0.13883(16) 0.0337(15) Uani 1 1 d . .
C27 C 0.09655(11) 0.6618(7) 0.12302(16) 0.0313(14) Uani 1 1 d . .
C28 C 0.09565(11) 0.7057(6) 0.08690(15) 0.0275(13) Uani 1 1 d . .
H28 H 0.0790 0.7176 0.0663 0.033 Uiso 1 1 calc R U
C29 C 0.09556(11) 0.8006(7) 0.00867(15) 0.0322(14) Uani 1 1 d . .
H29 H 0.0789 0.7919 0.0128 0.039 Uiso 1 1 calc R U
C30 C 0.09648(11) 0.8396(6) -0.02718(15) 0.0299(14) Uani 1 1 d . .
C31 C 0.07499(12) 0.8751(7) -0.06415(17) 0.0365(15) Uani 1 1 d . .
C32 C 0.04734(11) 0.8785(7) -0.07433(16) 0.0350(15) Uani 1 1 d . .
H32 H 0.0393 0.8562 -0.0550 0.042 Uiso 1 1 calc R U
C33 C 0.03123(12) 0.9142(8) -0.11250(18) 0.0428(17) Uani 1 1 d . .
C34 C 0.04455(14) 0.9568(8) -0.13943(18) 0.0487(19) Uani 1 1 d . .
H34 H 0.0339 0.9891 -0.1648 0.058 Uiso 1 1 calc R U
C35 C 0.07194(12) 0.9532(7) -0.13039(17) 0.0390(16) Uani 1 1 d . .
H35 H 0.0800 0.9783 -0.1494 0.047 Uiso 1 1 calc R U
C36 C 0.08759(11) 0.9112(7) -0.09197(16) 0.0333(14) Uani 1 1 d . .
C37 C 0.13624(11) 0.9107(7) -0.09511(15) 0.0308(14) Uani 1 1 d . .
C38 C 0.13347(12) 0.8366(6) -0.12970(16) 0.0313(14) Uani 1 1 d . .
C39 C 0.11425(12) 0.7381(7) -0.14313(17) 0.0399(16) Uani 1 1 d . .
H39 H 0.1024 0.7220 -0.1288 0.048 Uiso 1 1 calc R U
C40 C 0.11187(13) 0.6635(7) -0.17622(17) 0.0399(16) Uani 1 1 d . .
H40 H 0.0989 0.5961 -0.1842 0.048 Uiso 1 1 calc R U
C41 C 0.12938(12) 0.6891(6) -0.19868(16) 0.0331(14) Uani 1 1 d . .
H41 H 0.1272 0.6427 -0.2226 0.040 Uiso 1 1 calc R U
C42 C 0.14875(13) 0.7786(7) -0.18563(16) 0.0384(15) Uani 1 1 d . .
H42 H 0.1607 0.7896 -0.2001 0.046 Uiso 1 1 calc R U
C43 C 0.15263(11) 0.8609(6) -0.15037(16) 0.0301(14) Uani 1 1 d . .
C44 C 0.17381(11) 0.9432(6) -0.13543(15) 0.0283(13) Uani 1 1 d . .
C45 C 0.17676(11) 1.0151(6) -0.10031(15) 0.0260(13) Uani 1 1 d . .
C46 C 0.19819(12) 1.1040(7) -0.08488(17) 0.0355(15) Uani 1 1 d . .
H46 H 0.2113 1.1116 -0.0974 0.043 Uiso 1 1 calc R U
C47 C 0.20036(15) 1.1797(8) -0.0519(2) 0.0495(19) Uani 1 1 d . .
H47 H 0.2148 1.2395 -0.0420 0.059 Uiso 1 1 calc R U
C48 C 0.18057(13) 1.1668(7) -0.03304(18) 0.0395(16) Uani 1 1 d . .
H48 H 0.1822 1.2177 -0.0101 0.047 Uiso 1 1 calc R U
C49 C 0.15971(13) 1.0844(7) -0.04700(17) 0.0380(15) Uani 1 1 d . .
H49 H 0.1464 1.0803 -0.0347 0.046 Uiso 1 1 calc R U
C50 C 0.15773(11) 1.0038(6) -0.08018(14) 0.0240(12) Uani 1 1 d . .
C51 C 0.11624(11) 0.8942(7) -0.07460(15) 0.0311(14) Uani 1 1 d . .
C52 C 0.12134(11) 0.8543(7) -0.03496(15) 0.0307(14) Uani 1 1 d . .
C53 C 0.14548(12) 0.8281(7) -0.00431(16) 0.0372(16) Uani 1 1 d . .
H53 H 0.1621 0.8375 -0.0087 0.045 Uiso 1 1 calc R U
C54 C 0.14462(12) 0.7883(8) 0.03223(17) 0.0409(17) Uani 1 1 d . .
H54 H 0.1610 0.7708 0.0529 0.049 Uiso 1 1 calc R U
C55 C 0.00232(12) 0.5890(7) 0.12691(18) 0.0370(15) Uani 1 1 d . .
C56 C -0.01387(17) 0.4848(10) 0.1348(2) 0.066(2) Uani 1 1 d . .
H56 H -0.0052 0.4132 0.1510 0.080 Uiso 1 1 calc R U
C57 C -0.0406(2) 0.4869(11) 0.1199(3) 0.074(3) Uani 1 1 d . .
H57 H -0.0509 0.4153 0.1238 0.089 Uiso 1 1 calc R U
C58 C -0.05397(13) 0.6061(9) 0.0967(2) 0.0511(19) Uani 1 1 d . .
C59 C -0.03824(16) 0.6992(11) 0.0884(3) 0.074(3) Uani 1 1 d . .
H59 H -0.0462 0.7736 0.0730 0.089 Uiso 1 1 calc R U
C60 C -0.01024(14) 0.6857(9) 0.1026(2) 0.060(2) Uani 1 1 d . .
H60 H 0.0002 0.7480 0.0945 0.072 Uiso 1 1 calc R U
C61 C 0.19510(11) 0.5454(6) 0.35005(15) 0.0287(13) Uani 1 1 d . .
C62 C 0.22069(12) 0.5949(7) 0.35676(17) 0.0374(15) Uani 1 1 d . .
H62 H 0.2247 0.6343 0.3353 0.045 Uiso 1 1 calc R U
C63 C 0.24028(13) 0.5883(7) 0.39336(16) 0.0370(15) Uani 1 1 d . .
C64 C 0.23278(13) 0.5273(7) 0.42491(17) 0.0405(16) Uani 1 1 d . .
H64 H 0.2459 0.5166 0.4504 0.049 Uiso 1 1 calc R U
C65 C 0.20781(11) 0.4858(6) 0.41894(15) 0.0287(13) Uani 1 1 d . .
C66 C 0.18882(12) 0.4898(6) 0.38079(15) 0.0300(13) Uani 1 1 d . .
H66 H 0.1715 0.4539 0.3761 0.036 Uiso 1 1 calc R U
C67 C -0.08508(18) 0.6193(11) 0.0793(3) 0.075(3) Uani 1 1 d . .
C68 C -0.0946(2) 0.6226(17) 0.1174(4) 0.140(7) Uani 1 1 d . .
H68A H -0.0820 0.6748 0.1384 0.211 Uiso 1 1 calc R U
H68B H -0.0951 0.5332 0.1270 0.211 Uiso 1 1 calc R U
H68C H -0.1124 0.6616 0.1101 0.211 Uiso 1 1 calc R U
C69 C -0.09625(16) 0.4950(10) 0.0568(3) 0.072(3) Uani 1 1 d . .
H69A H -0.1152 0.5076 0.0414 0.108 Uiso 1 1 calc R U
H69B H -0.0944 0.4231 0.0757 0.108 Uiso 1 1 calc R U
H69C H -0.0864 0.4739 0.0387 0.108 Uiso 1 1 calc R U
C70 C -0.0936(3) 0.7394(19) 0.0525(5) 0.159(7) Uani 1 1 d . .
H70A H -0.0836 0.8159 0.0662 0.239 Uiso 1 1 calc R U
H70B H -0.1127 0.7546 0.0464 0.239 Uiso 1 1 calc R U
H70C H -0.0898 0.7246 0.0277 0.239 Uiso 1 1 calc R U
C71 C 0.26842(14) 0.6414(8) 0.40336(19) 0.0485(18) Uani 1 1 d . .
C72 C 0.27359(16) 0.6823(10) 0.3634(2) 0.067(2) Uani 1 1 d . .
H72A H 0.2665 0.6144 0.3432 0.100 Uiso 1 1 calc R U
H72B H 0.2928 0.6921 0.3687 0.100 Uiso 1 1 calc R U
H72C H 0.2646 0.7654 0.3537 0.100 Uiso 1 1 calc R U
C73 C 0.27106(15) 0.7675(8) 0.4276(2) 0.055(2) Uani 1 1 d . .
H73A H 0.2558 0.8245 0.4148 0.083 Uiso 1 1 calc R U
H73B H 0.2876 0.8126 0.4288 0.083 Uiso 1 1 calc R U
H73C H 0.2715 0.7461 0.4546 0.083 Uiso 1 1 calc R U
C74 C 0.28972(15) 0.5445(10) 0.4251(2) 0.068(2) Uani 1 1 d . .
H74A H 0.2893 0.5320 0.4522 0.101 Uiso 1 1 calc R U
H74B H 0.3073 0.5778 0.4264 0.101 Uiso 1 1 calc R U
H74C H 0.2864 0.4607 0.4110 0.101 Uiso 1 1 calc R U
C75 C 0.20066(13) 0.4192(7) 0.45332(16) 0.0352(15) Uani 1 1 d . .
C76 C 0.21757(15) 0.4742(8) 0.49350(17) 0.0504(19) Uani 1 1 d . .
H76A H 0.2150 0.4208 0.5148 0.076 Uiso 1 1 calc R U
H76B H 0.2121 0.5644 0.4960 0.076 Uiso 1 1 calc R U
H76C H 0.2364 0.4727 0.4956 0.076 Uiso 1 1 calc R U
C77 C 0.20629(14) 0.2775(8) 0.4544(2) 0.0494(18) Uani 1 1 d . .
H77A H 0.2254 0.2638 0.4594 0.074 Uiso 1 1 calc R U
H77B H 0.1960 0.2381 0.4288 0.074 Uiso 1 1 calc R U
H77C H 0.2012 0.2367 0.4757 0.074 Uiso 1 1 calc R U
C78 C 0.17128(14) 0.4422(8) 0.44789(19) 0.0488(19) Uani 1 1 d . .
H78A H 0.1601 0.4048 0.4225 0.073 Uiso 1 1 calc R U
H78B H 0.1679 0.5364 0.4480 0.073 Uiso 1 1 calc R U
H78C H 0.1669 0.4003 0.4697 0.073 Uiso 1 1 calc R U
C79 C 0.00224(13) 0.9079(8) -0.12481(17) 0.0451(19) Uani 1 1 d . .
C80 C -0.01058(17) 0.8146(12) -0.1122(2) 0.079(3) Uani 1 1 d . .
H80 H -0.0002 0.7525 -0.0936 0.095 Uiso 1 1 calc R U
C81 C -0.03840(19) 0.8026(14) -0.1248(3) 0.095(4) Uani 1 1 d . .
H81 H -0.0463 0.7315 -0.1156 0.114 Uiso 1 1 calc R U
C82 C -0.05414(14) 0.8923(10) -0.1499(2) 0.059(2) Uani 1 1 d . .
C83 C -0.0408(2) 1.0055(12) -0.1597(3) 0.082(3) Uani 1 1 d . .
H83 H -0.0511 1.0763 -0.1742 0.098 Uiso 1 1 calc R U
C84 C -0.01383(19) 1.0108(11) -0.1484(2) 0.076(3) Uani 1 1 d . .
H84 H -0.0055 1.0833 -0.1560 0.091 Uiso 1 1 calc R U
C85 C -0.08564(17) 0.8824(11) -0.1634(3) 0.072(3) Uani 1 1 d . .
C86 C -0.0942(2) 0.7698(15) -0.1450(4) 0.118(4) Uani 1 1 d . .
H86A H -0.0870 0.7783 -0.1160 0.177 Uiso 1 1 calc R U
H86B H -0.0875 0.6890 -0.1531 0.177 Uiso 1 1 calc R U
H86C H -0.1138 0.7673 -0.1537 0.177 Uiso 1 1 calc R U
C87 C -0.09654(16) 0.9999(10) -0.1534(2) 0.065(2) Uani 1 1 d . .
H87A H -0.1160 0.9984 -0.1655 0.097 Uiso 1 1 calc R U
H87B H -0.0894 1.0755 -0.1634 0.097 Uiso 1 1 calc R U
H87C H -0.0916 1.0063 -0.1244 0.097 Uiso 1 1 calc R U
C88 C -0.0947(2) 0.8770(17) -0.2117(3) 0.136(6) Uani 1 1 d . .
H88A H -0.0866 0.8001 -0.2197 0.204 Uiso 1 1 calc R U
H88B H -0.0886 0.9564 -0.2215 0.204 Uiso 1 1 calc R U
H88C H -0.1142 0.8711 -0.2230 0.204 Uiso 1 1 calc R U
C89 C 0.19471(12) 0.9551(7) -0.15547(16) 0.0356(15) Uani 1 1 d . .
C90 C 0.18837(12) 1.0096(6) -0.19221(15) 0.0301(14) Uani 1 1 d . .
H90 H 0.1712 1.0461 -0.2049 0.036 Uiso 1 1 calc R U
C91 C 0.20787(12) 1.0110(6) -0.21142(15) 0.0294(13) Uani 1 1 d . .
C92 C 0.23281(13) 0.9726(7) -0.19233(17) 0.0385(16) Uani 1 1 d . .
H92 H 0.2460 0.9852 -0.2046 0.046 Uiso 1 1 calc R U
C93 C 0.24039(14) 0.9134(7) -0.15414(18) 0.0430(16) Uani 1 1 d . .
C94 C 0.22036(12) 0.9049(7) -0.13690(17) 0.0360(15) Uani 1 1 d . .
H94 H 0.2243 0.8636 -0.1117 0.043 Uiso 1 1 calc R U
C95 C 0.20035(13) 1.0793(7) -0.25388(17) 0.0373(15) Uani 1 1 d . .
C96 C 0.17150(14) 1.0493(9) -0.27775(19) 0.055(2) Uani 1 1 d . .
H96A H 0.1597 1.0992 -0.2670 0.082 Uiso 1 1 calc R U
H96B H 0.1682 0.9556 -0.2761 0.082 Uiso 1 1 calc R U
H96C H 0.1680 1.0739 -0.3056 0.082 Uiso 1 1 calc R U
C97 C 0.20571(15) 1.2223(8) -0.24866(19) 0.0496(18) Uani 1 1 d . .
H97A H 0.2027 1.2628 -0.2747 0.074 Uiso 1 1 calc R U
H97B H 0.2243 1.2365 -0.2316 0.074 Uiso 1 1 calc R U
H97C H 0.1936 1.2617 -0.2362 0.074 Uiso 1 1 calc R U
C98 C 0.21781(16) 1.0118(9) -0.2767(2) 0.059(2) Uani 1 1 d . .
H98A H 0.2128 1.0467 -0.3038 0.089 Uiso 1 1 calc R U
H98B H 0.2147 0.9171 -0.2777 0.089 Uiso 1 1 calc R U
H98C H 0.2368 1.0297 -0.2626 0.089 Uiso 1 1 calc R U
C99 C 0.26784(14) 0.8589(8) -0.1354(2) 0.0469(18) Uani 1 1 d . .
C100 C 0.29004(18) 0.9583(13) -0.1363(3) 0.087(3) Uani 1 1 d . .
H10A H 0.2893 0.9717 -0.1638 0.131 Uiso 1 1 calc R U
H10B H 0.3076 0.9236 -0.1206 0.131 Uiso 1 1 calc R U
H10C H 0.2871 1.0419 -0.1249 0.131 Uiso 1 1 calc R U
C101 C 0.27101(14) 0.7304(8) -0.1560(2) 0.0504(18) Uani 1 1 d . .
H10D H 0.2625 0.6588 -0.1465 0.076 Uiso 1 1 calc R U
H10E H 0.2901 0.7111 -0.1499 0.076 Uiso 1 1 calc R U
H10F H 0.2625 0.7396 -0.1849 0.076 Uiso 1 1 calc R U
C102 C 0.27311(16) 0.8221(10) -0.0901(2) 0.067(3) Uani 1 1 d . .
H10G H 0.2922 0.8060 -0.0768 0.100 Uiso 1 1 calc R U
H10H H 0.2630 0.7432 -0.0887 0.100 Uiso 1 1 calc R U
H10I H 0.2674 0.8945 -0.0769 0.100 Uiso 1 1 calc R U

loop_
_atom_site_aniso_label
_atom_site_aniso_U_11
_atom_site_aniso_U_22
_atom_site_aniso_U_33
_atom_site_aniso_U_23
_atom_site_aniso_U_13
_atom_site_aniso_U_12
C1 0.032(3) 0.046(4) 0.017(3) 0.010(2) 0.014(2) 0.000(3)
C2 0.033(3) 0.048(4) 0.022(3) 0.009(3) 0.016(2) 0.000(3)
C3 0.039(4) 0.064(5) 0.023(3) -0.001(3) 0.010(3) -0.010(3)
C4 0.036(3) 0.061(5) 0.018(3) 0.002(3) 0.010(2) 0.008(3)
C5 0.036(3) 0.036(4) 0.019(3) 0.003(2) 0.012(2) -0.003(3)
C6 0.037(3) 0.033(4) 0.021(3) 0.003(2) 0.014(2) 0.003(3)
C7 0.043(4) 0.044(4) 0.015(3) 0.003(2) 0.013(2) 0.003(3)
C8 0.032(3) 0.030(4) 0.016(3) -0.006(2) 0.011(2) 0.005(2)
C9 0.048(4) 0.047(5) 0.022(3) 0.003(3) 0.012(3) 0.007(3)
C10 0.052(4) 0.058(5) 0.034(4) -0.004(3) 0.018(3) 0.005(3)
C11 0.052(4) 0.035(4) 0.031(3) 0.002(3) 0.014(3) 0.008(3)
C12 0.048(4) 0.050(5) 0.025(3) 0.005(3) 0.016(3) 0.014(3)
C13 0.037(3) 0.025(3) 0.019(3) 0.005(2) 0.016(2) 0.000(2)
C14 0.040(3) 0.042(4) 0.020(3) 0.002(2) 0.015(2) 0.000(3)
C15 0.040(3) 0.030(4) 0.012(2) 0.001(2) 0.010(2) 0.002(3)
C16 0.036(3) 0.038(4) 0.025(3) 0.001(2) 0.016(2) -0.001(3)
C17 0.045(4) 0.055(5) 0.027(3) -0.005(3) 0.023(3) -0.004(3)
C18 0.046(4) 0.046(4) 0.031(3) -0.013(3) 0.025(3) 0.003(3)
C19 0.042(4) 0.047(4) 0.021(3) 0.003(3) 0.014(2) 0.009(3)
C20 0.039(3) 0.033(4) 0.027(3) -0.003(2) 0.019(3) -0.003(3)
C21 0.037(3) 0.059(5) 0.016(3) 0.004(3) 0.011(2) 0.005(3)
C22 0.043(4) 0.073(6) 0.030(3) 0.012(3) 0.019(3) 0.006(3)
C23 0.039(4) 0.079(6) 0.030(3) 0.002(3) 0.019(3) -0.006(3)
C24 0.038(4) 0.064(5) 0.032(3) 0.015(3) 0.023(3) 0.008(3)
C25 0.029(4) 0.079(6) 0.026(3) 0.019(3) 0.014(3) 0.004(3)
C26 0.046(4) 0.042(4) 0.023(3) 0.001(2) 0.024(3) -0.006(3)
C27 0.025(3) 0.049(4) 0.022(3) 0.009(3) 0.011(2) 0.002(3)
C28 0.030(3) 0.039(4) 0.019(3) 0.002(2) 0.016(2) 0.000(3)
C29 0.028(3) 0.046(4) 0.021(3) 0.004(2) 0.007(2) 0.002(3)
C30 0.030(3) 0.042(4) 0.020(3) 0.004(2) 0.011(2) 0.001(3)
C31 0.043(4) 0.042(4) 0.026(3) 0.004(3) 0.014(3) -0.006(3)
C32 0.033(3) 0.053(5) 0.021(3) 0.005(3) 0.011(2) 0.003(3)
C33 0.037(4) 0.060(5) 0.030(3) 0.007(3) 0.009(3) 0.000(3)
C34 0.054(4) 0.070(6) 0.025(3) 0.010(3) 0.017(3) 0.009(4)
C35 0.044(4) 0.051(5) 0.024(3) 0.005(3) 0.013(3) -0.001(3)
C36 0.034(3) 0.050(4) 0.019(3) 0.005(2) 0.013(2) -0.005(3)
C37 0.036(3) 0.046(4) 0.013(2) 0.001(2) 0.013(2) -0.004(3)
C38 0.041(3) 0.037(4) 0.024(3) 0.003(2) 0.021(3) -0.004(3)
C39 0.043(4) 0.054(5) 0.029(3) -0.010(3) 0.020(3) -0.012(3)
C40 0.044(4) 0.053(5) 0.024(3) -0.007(3) 0.014(3) -0.011(3)
C41 0.040(3) 0.042(4) 0.022(3) -0.003(2) 0.015(2) -0.003(3)
C42 0.048(4) 0.048(5) 0.024(3) 0.004(3) 0.019(3) 0.001(3)
C43 0.036(3) 0.039(4) 0.023(3) 0.004(2) 0.019(2) 0.000(3)
C44 0.041(3) 0.028(4) 0.022(3) 0.007(2) 0.020(2) 0.003(3)
C45 0.033(3) 0.030(4) 0.019(3) -0.002(2) 0.014(2) -0.001(2)
C46 0.047(4) 0.037(4) 0.030(3) -0.004(3) 0.022(3) -0.013(3)
C47 0.060(5) 0.055(5) 0.039(4) -0.008(3) 0.025(3) -0.014(4)
C48 0.049(4) 0.042(4) 0.031(3) -0.007(3) 0.020(3) -0.003(3)
C49 0.046(4) 0.044(4) 0.034(3) -0.005(3) 0.025(3) -0.009(3)
C50 0.031(3) 0.032(4) 0.016(2) -0.005(2) 0.016(2) -0.010(2)
C51 0.032(3) 0.046(4) 0.017(3) 0.004(2) 0.010(2) -0.005(3)
C52 0.033(3) 0.046(4) 0.017(3) 0.003(2) 0.013(2) 0.001(3)
C53 0.035(3) 0.053(5) 0.025(3) -0.002(3) 0.013(3) -0.005(3)
C54 0.029(3) 0.073(5) 0.026(3) 0.004(3) 0.015(2) 0.006(3)
C55 0.028(3) 0.052(5) 0.037(3) 0.001(3) 0.019(3) -0.001(3)
C56 0.069(6) 0.080(7) 0.061(5) 0.010(4) 0.036(4) 0.021(5)
C57 0.088(7) 0.079(8) 0.070(6) -0.002(5) 0.044(5) -0.009(5)
C58 0.036(4) 0.065(6) 0.062(5) -0.003(4) 0.029(3) -0.002(3)
C59 0.052(5) 0.090(8) 0.089(6) 0.029(5) 0.034(4) 0.011(5)
C60 0.042(4) 0.069(6) 0.071(5) 0.015(4) 0.023(4) -0.007(4)
C61 0.032(3) 0.038(4) 0.017(3) 0.001(2) 0.009(2) 0.004(3)
C62 0.043(4) 0.047(4) 0.024(3) 0.003(3) 0.013(3) -0.008(3)
C63 0.056(4) 0.033(4) 0.025(3) -0.007(2) 0.018(3) -0.006(3)
C64 0.047(4) 0.047(5) 0.027(3) -0.004(3) 0.012(3) 0.004(3)
C65 0.037(3) 0.032(4) 0.018(3) 0.003(2) 0.012(2) -0.001(3)
C66 0.040(3) 0.034(4) 0.019(3) 0.002(2) 0.014(2) 0.001(3)
C67 0.065(6) 0.077(8) 0.102(7) -0.011(6) 0.053(5) -0.013(5)
C68 0.091(8) 0.215(19) 0.149(11) -0.068(12) 0.084(8) -0.043(10)
C69 0.055(5) 0.079(8) 0.083(6) -0.004(5) 0.024(4) -0.004(5)
C70 0.121(11) 0.160(17) 0.190(15) 0.024(13) 0.044(10) 0.073(11)
C71 0.045(4) 0.065(6) 0.036(4) -0.006(3) 0.014(3) 0.003(4)
C72 0.062(5) 0.081(7) 0.067(5) -0.004(4) 0.035(4) -0.005(4)
C73 0.055(5) 0.057(6) 0.056(4) -0.007(4) 0.020(3) -0.010(4)
C74 0.053(5) 0.082(7) 0.062(5) -0.012(5) 0.012(4) -0.002(4)
C75 0.049(4) 0.034(4) 0.024(3) 0.008(2) 0.014(3) 0.003(3)
C76 0.075(5) 0.055(5) 0.021(3) 0.010(3) 0.016(3) -0.002(4)
C77 0.054(4) 0.058(5) 0.039(4) 0.001(3) 0.019(3) -0.003(4)
C78 0.061(5) 0.056(5) 0.038(4) 0.014(3) 0.028(3) 0.013(4)
C79 0.034(4) 0.076(6) 0.022(3) 0.020(3) 0.006(3) 0.010(3)
C80 0.053(5) 0.130(10) 0.050(5) 0.025(5) 0.012(4) 0.005(5)
C81 0.065(6) 0.152(13) 0.063(6) -0.001(6) 0.013(5) -0.014(7)
C82 0.040(4) 0.079(7) 0.042(4) -0.001(4) -0.010(3) 0.011(4)
C83 0.079(7) 0.100(9) 0.062(6) 0.023(5) 0.018(5) 0.015(6)
C84 0.078(7) 0.094(8) 0.053(5) 0.000(5) 0.017(4) 0.006(5)
C85 0.052(5) 0.081(8) 0.063(5) -0.017(5) -0.008(4) 0.014(5)
C86 0.096(9) 0.104(12) 0.148(11) -0.037(9) 0.031(8) -0.024(8)
C87 0.052(5) 0.077(7) 0.060(5) -0.002(4) 0.013(4) 0.002(4)
C88 0.087(8) 0.213(18) 0.084(8) -0.041(9) -0.003(6) 0.062(9)
C89 0.035(3) 0.057(5) 0.023(3) -0.005(3) 0.020(3) -0.004(3)
C90 0.036(3) 0.037(4) 0.022(3) -0.003(2) 0.017(2) -0.009(3)
C91 0.038(3) 0.036(4) 0.023(3) 0.000(2) 0.021(2) -0.002(3)
C92 0.044(4) 0.046(4) 0.035(3) 0.000(3) 0.026(3) -0.001(3)
C93 0.053(4) 0.045(5) 0.036(3) -0.005(3) 0.022(3) -0.002(3)
C94 0.048(4) 0.038(4) 0.028(3) -0.003(3) 0.022(3) 0.005(3)
C95 0.047(4) 0.046(4) 0.025(3) 0.002(3) 0.020(3) -0.006(3)
C96 0.053(5) 0.080(6) 0.033(4) 0.007(4) 0.017(3) -0.007(4)
C97 0.066(5) 0.050(5) 0.033(3) 0.006(3) 0.017(3) -0.008(4)
C98 0.080(5) 0.075(6) 0.038(4) 0.003(4) 0.041(4) 0.012(4)
C99 0.043(4) 0.052(5) 0.045(4) -0.004(3) 0.014(3) 0.006(3)
C100 0.058(6) 0.113(10) 0.100(7) -0.008(6) 0.039(5) -0.011(6)
C101 0.052(4) 0.043(5) 0.059(4) -0.010(3) 0.022(3) -0.001(3)
C102 0.054(5) 0.097(8) 0.046(4) -0.007(4) 0.012(4) 0.014(5)

loop_
_atom_type_symbol
_atom_type_description
_atom_type_scat_dispersion_real
_atom_type_scat_dispersion_imag
_atom_type_scat_source
C C 0.0181 0.0091 'International Tables Vol C Tables 4.2.6.8 and 6.1.1.4'
H H 0.0000 0.0000 'International Tables Vol C Tables 4.2.6.8 and 6.1.1.4'

loop_
_geom_angle_atom_site_label_1
_geom_angle_atom_site_label_2
_geom_angle_atom_site_label_3
_geom_angle
C29 C1 C54 117.5(5)
C29 C1 C2 122.5(5)
C54 C1 C2 120.0(5)
C3 C2 C28 117.2(5)
C3 C2 C1 123.1(5)
C28 C2 C1 119.7(5)
C4 C3 C2 125.5(6)
C4 C3 H3 117.3
C2 C3 H3 117.3
C3 C4 C5 118.4(5)
C3 C4 H4 120.8
C5 C4 H4 120.8
C4 C5 C6 131.7(5)
C4 C5 C27 117.9(5)
C6 C5 C27 110.4(5)
C5 C6 C7 128.0(5)
C5 C6 C21 105.5(5)
C7 C6 C21 126.4(5)
C8 C7 C6 122.5(5)
C8 C7 C20 119.4(5)
C6 C7 C20 118.0(5)
C7 C8 C13 120.6(5)
C7 C8 C9 121.0(5)
C13 C8 C9 118.3(5)
C10 C9 C8 120.4(6)
C10 C9 H9 119.8
C8 C9 H9 119.8
C9 C10 C11 121.3(6)
C9 C10 H10 119.3
C11 C10 H10 119.3
C12 C11 C10 120.4(6)
C12 C11 H11 119.8
C10 C11 H11 119.8
C11 C12 C13 121.8(6)
C11 C12 H12 119.1
C13 C12 H12 119.1
C14 C13 C8 121.4(5)
C14 C13 C12 121.1(5)
C8 C13 C12 117.5(5)
C13 C14 C15 119.3(5)
C13 C14 C61 121.3(5)
C15 C14 C61 119.4(5)
C14 C15 C16 121.6(5)
C14 C15 C20 120.9(5)
C16 C15 C20 117.5(5)
C17 C16 C15 122.0(5)
C17 C16 H16 119.0
C15 C16 H16 119.0
C16 C17 C18 120.4(6)
C16 C17 H17 119.8
C18 C17 H17 119.8
C19 C18 C17 119.1(6)
C19 C18 H18 120.5
C17 C18 H18 120.5
C20 C19 C18 121.5(5)
C20 C19 H19 119.2
C18 C19 H19 119.2
C19 C20 C15 119.4(5)
C19 C20 C7 122.3(5)
C15 C20 C7 118.3(5)
C22 C21 C26 119.7(5)
C22 C21 C6 130.5(5)
C26 C21 C6 109.8(5)
C23 C22 C21 118.1(6)
C23 C22 H22 120.9
C21 C22 H22 120.9
C22 C23 C24 124.9(6)
C22 C23 H23 117.6
C24 C23 H23 117.6
C23 C24 C25 117.9(6)
C23 C24 C55 124.0(5)
C25 C24 C55 117.9(5)
C26 C25 C24 118.1(5)
C26 C25 H25 121.0
C24 C25 H25 121.0
C25 C26 C21 121.2(5)
C25 C26 C27 131.1(5)
C21 C26 C27 107.7(5)
C28 C27 C26 131.6(5)
C28 C27 C5 121.8(5)
C26 C27 C5 106.5(5)
C27 C28 C2 119.1(5)
C27 C28 H28 120.5
C2 C28 H28 120.5
C30 C29 C1 119.6(5)
C30 C29 H29 120.2
C1 C29 H29 120.2
C29 C30 C52 122.3(5)
C29 C30 C31 131.0(5)
C52 C30 C31 106.7(5)
C32 C31 C36 121.0(5)
C32 C31 C30 132.5(5)
C36 C31 C30 106.5(5)
C31 C32 C33 120.8(5)
C31 C32 H32 119.6
C33 C32 H32 119.6
C32 C33 C34 117.0(6)
C32 C33 C79 121.7(5)
C34 C33 C79 121.3(5)
C35 C34 C33 123.4(6)
C35 C34 H34 118.3
C33 C34 H34 118.3
C34 C35 C36 117.8(5)
C34 C35 H35 121.1
C36 C35 H35 121.1
C35 C36 C31 119.7(5)
C35 C36 C51 130.2(5)
C31 C36 C51 110.1(5)
C38 C37 C50 120.9(5)
C38 C37 C51 119.1(5)
C50 C37 C51 120.0(5)
C39 C38 C37 122.4(5)
C39 C38 C43 120.0(5)
C37 C38 C43 117.5(5)
C40 C39 C38 122.7(5)
C40 C39 H39 118.7
C38 C39 H39 118.7
C39 C40 C41 119.1(6)
C39 C40 H40 120.5
C41 C40 H40 120.5
C42 C41 C40 119.6(5)
C42 C41 H41 120.2
C40 C41 H41 120.2
C41 C42 C43 124.1(5)
C41 C42 H42 117.9
C43 C42 H42 117.9
C44 C43 C38 122.0(5)
C44 C43 C42 123.3(5)
C38 C43 C42 114.3(5)
C43 C44 C45 120.0(5)
C43 C44 C89 120.3(5)
C45 C44 C89 119.6(5)
C44 C45 C46 121.0(5)
C44 C45 C50 121.0(5)
C46 C45 C50 117.9(5)
C47 C46 C45 121.3(5)
C47 C46 H46 119.4
C45 C46 H46 119.4
C46 C47 C48 118.9(6)
C46 C47 H47 120.5
C48 C47 H47 120.5
C49 C48 C47 121.7(6)
C49 C48 H48 119.1
C47 C48 H48 119.1
C48 C49 C50 119.6(5)
C48 C49 H49 120.2
C50 C49 H49 120.2
C49 C50 C45 120.4(5)
C49 C50 C37 121.3(5)
C45 C50 C37 118.2(5)
C52 C51 C36 106.6(4)
C52 C51 C37 126.7(5)
C36 C51 C37 126.6(5)
C53 C52 C51 131.0(5)
C53 C52 C30 119.0(5)
C51 C52 C30 110.0(5)
C54 C53 C52 118.8(5)
C54 C53 H53 120.6
C52 C53 H53 120.6
C53 C54 C1 122.8(5)
C53 C54 H54 118.6
C1 C54 H54 118.6
C60 C55 C56 117.9(6)
C60 C55 C24 123.3(6)
C56 C55 C24 118.7(7)
C57 C56 C55 121.9(8)
C57 C56 H56 119.1
C55 C56 H56 119.1
C56 C57 C58 118.1(9)
C56 C57 H57 120.9
C58 C57 H57 120.9
C59 C58 C57 118.2(7)
C59 C58 C67 119.7(8)
C57 C58 C67 121.8(7)
C58 C59 C60 120.2(9)
C58 C59 H59 119.9
C60 C59 H59 119.9
C55 C60 C59 122.9(7)
C55 C60 H60 118.5
C59 C60 H60 118.5
C66 C61 C62 119.8(5)
C66 C61 C14 121.2(5)
C62 C61 C14 119.0(5)
C63 C62 C61 122.1(5)
C63 C62 H62 119.0
C61 C62 H62 119.0
C62 C63 C64 116.1(6)
C62 C63 C71 125.5(6)
C64 C63 C71 118.4(5)
C65 C64 C63 121.7(6)
C65 C64 H64 119.1
C63 C64 H64 119.1
C64 C65 C66 119.9(5)
C64 C65 C75 120.2(5)
C66 C65 C75 119.6(5)
C61 C66 C65 120.1(5)
C61 C66 H66 119.9
C65 C66 H66 119.9
C69 C67 C70 111.2(11)
C69 C67 C58 108.2(8)
C70 C67 C58 111.7(9)
C69 C67 C68 106.8(8)
C70 C67 C68 113.8(11)
C58 C67 C68 104.7(8)
C67 C68 H68A 109.5
C67 C68 H68B 109.5
H68A C68 H68B 109.5
C67 C68 H68C 109.5
H68A C68 H68C 109.5
H68B C68 H68C 109.5
C67 C69 H69A 109.5
C67 C69 H69B 109.5
H69A C69 H69B 109.5
C67 C69 H69C 109.5
H69A C69 H69C 109.5
H69B C69 H69C 109.5
C67 C70 H70A 109.5
C67 C70 H70B 109.5
H70A C70 H70B 109.5
C67 C70 H70C 109.5
H70A C70 H70C 109.5
H70B C70 H70C 109.5
C74 C71 C63 113.3(7)
C74 C71 C73 110.5(6)
C63 C71 C73 109.4(6)
C74 C71 C72 108.0(6)
C63 C71 C72 109.5(5)
C73 C71 C72 105.9(7)
C71 C72 H72A 109.5
C71 C72 H72B 109.5
H72A C72 H72B 109.5
C71 C72 H72C 109.5
H72A C72 H72C 109.5
H72B C72 H72C 109.5
C71 C73 H73A 109.5
C71 C73 H73B 109.5
H73A C73 H73B 109.5
C71 C73 H73C 109.5
H73A C73 H73C 109.5
H73B C73 H73C 109.5
C71 C74 H74A 109.5
C71 C74 H74B 109.5
H74A C74 H74B 109.5
C71 C74 H74C 109.5
H74A C74 H74C 109.5
H74B C74 H74C 109.5
C77 C75 C76 106.7(5)
C77 C75 C78 110.2(6)
C76 C75 C78 108.6(5)
C77 C75 C65 110.5(5)
C76 C75 C65 111.0(5)
C78 C75 C65 109.9(5)
C75 C76 H76A 109.5
C75 C76 H76B 109.5
H76A C76 H76B 109.5
C75 C76 H76C 109.5
H76A C76 H76C 109.5
H76B C76 H76C 109.5
C75 C77 H77A 109.5
C75 C77 H77B 109.5
H77A C77 H77B 109.5
C75 C77 H77C 109.5
H77A C77 H77C 109.5
H77B C77 H77C 109.5
C75 C78 H78A 109.5
C75 C78 H78B 109.5
H78A C78 H78B 109.5
C75 C78 H78C 109.5
H78A C78 H78C 109.5
H78B C78 H78C 109.5
C80 C79 C84 116.8(7)
C80 C79 C33 122.5(7)
C84 C79 C33 120.4(7)
C79 C80 C81 124.0(9)
C79 C80 H80 118.0
C81 C80 H80 118.0
C82 C81 C80 120.2(11)
C82 C81 H81 119.9
C80 C81 H81 119.9
C81 C82 C83 116.9(8)
C81 C82 C85 120.8(9)
C83 C82 C85 121.8(8)
C84 C83 C82 120.7(9)
C84 C83 H83 119.6
C82 C83 H83 119.6
C83 C84 C79 120.6(10)
C83 C84 H84 119.7
C79 C84 H84 119.7
C87 C85 C86 109.6(9)
C87 C85 C82 110.2(8)
C86 C85 C82 111.6(9)
C87 C85 C88 107.1(9)
C86 C85 C88 114.9(10)
C82 C85 C88 103.4(8)
C85 C86 H86A 109.5
C85 C86 H86B 109.5
H86A C86 H86B 109.5
C85 C86 H86C 109.5
H86A C86 H86C 109.5
H86B C86 H86C 109.5
C85 C87 H87A 109.5
C85 C87 H87B 109.5
H87A C87 H87B 109.5
C85 C87 H87C 109.5
H87A C87 H87C 109.5
H87B C87 H87C 109.5
C85 C88 H88A 109.5
C85 C88 H88B 109.5
H88A C88 H88B 109.5
C85 C88 H88C 109.5
H88A C88 H88C 109.5
H88B C88 H88C 109.5
C90 C89 C94 119.7(5)
C90 C89 C44 120.3(5)
C94 C89 C44 119.9(5)
C89 C90 C91 119.0(6)
C89 C90 H90 120.5
C91 C90 H90 120.5
C92 C91 C90 120.8(5)
C92 C91 C95 120.4(5)
C90 C91 C95 118.2(5)
C91 C92 C93 122.1(5)
C91 C92 H92 119.0
C93 C92 H92 119.0
C94 C93 C92 115.8(6)
C94 C93 C99 123.5(6)
C92 C93 C99 120.6(5)
C93 C94 C89 122.2(6)
C93 C94 H94 118.9
C89 C94 H94 118.9
C97 C95 C96 112.6(6)
C97 C95 C98 111.9(6)
C96 C95 C98 106.2(6)
C97 C95 C91 109.6(5)
C96 C95 C91 109.3(5)
C98 C95 C91 107.1(5)
C95 C96 H96A 109.5
C95 C96 H96B 109.5
H96A C96 H96B 109.5
C95 C96 H96C 109.5
H96A C96 H96C 109.5
H96B C96 H96C 109.5
C95 C97 H97A 109.5
C95 C97 H97B 109.5
H97A C97 H97B 109.5
C95 C97 H97C 109.5
H97A C97 H97C 109.5
H97B C97 H97C 109.5
C95 C98 H98A 109.5
C95 C98 H98B 109.5
H98A C98 H98B 109.5
C95 C98 H98C 109.5
H98A C98 H98C 109.5
H98B C98 H98C 109.5
C93 C99 C101 110.5(6)
C93 C99 C100 112.2(7)
C101 C99 C100 110.0(6)
C93 C99 C102 110.9(5)
C101 C99 C102 105.8(7)
C100 C99 C102 107.2(6)
C99 C100 H10A 109.5
C99 C100 H10B 109.5
H10A C100 H10B 109.5
C99 C100 H10C 109.5
H10A C100 H10C 109.5
H10B C100 H10C 109.5
C99 C101 H10D 109.5
C99 C101 H10E 109.5
H10D C101 H10E 109.5
C99 C101 H10F 109.5
H10D C101 H10F 109.5
H10E C101 H10F 109.5
C99 C102 H10G 109.5
C99 C102 H10H 109.5
H10G C102 H10H 109.5
C99 C102 H10I 109.5
H10G C102 H10I 109.5
H10H C102 H10I 109.5

loop_
_geom_bond_atom_site_label_1
_geom_bond_atom_site_label_2
_geom_bond_distance
C1 C29 1.435(8)
C1 C54 1.441(8)
C1 C2 1.456(7)
C2 C3 1.372(8)
C2 C28 1.452(7)
C3 C4 1.365(8)
C3 H3 0.9500
C4 C5 1.400(8)
C4 H4 0.9500
C5 C6 1.426(7)
C5 C27 1.468(8)
C6 C7 1.443(8)
C6 C21 1.480(8)
C7 C8 1.390(8)
C7 C20 1.447(8)
C8 C13 1.430(7)
C8 C9 1.448(8)
C9 C10 1.358(9)
C9 H9 0.9500
C10 C11 1.392(9)
C10 H10 0.9500
C11 C12 1.353(8)
C11 H11 0.9500
C12 C13 1.442(8)
C12 H12 0.9500
C13 C14 1.376(8)
C14 C15 1.413(8)
C14 C61 1.530(8)
C15 C16 1.429(8)
C15 C20 1.439(8)
C16 C17 1.358(9)
C16 H16 0.9500
C17 C18 1.415(9)
C17 H17 0.9500
C18 C19 1.399(8)
C18 H18 0.9500
C19 C20 1.392(9)
C19 H19 0.9500
C21 C22 1.402(8)
C21 C26 1.432(8)
C22 C23 1.352(9)
C22 H22 0.9500
C23 C24 1.378(9)
C23 H23 0.9500
C24 C25 1.459(8)
C24 C55 1.495(8)
C25 C26 1.373(8)
C25 H25 0.9500
C26 C27 1.461(7)
C27 C28 1.350(7)
C28 H28 0.9500
C29 C30 1.356(7)
C29 H29 0.9500
C30 C52 1.444(8)
C30 C31 1.472(8)
C31 C32 1.390(8)
C31 C36 1.418(8)
C32 C33 1.393(8)
C32 H32 0.9500
C33 C34 1.437(9)
C33 C79 1.454(9)
C34 C35 1.381(9)
C34 H34 0.9500
C35 C36 1.411(8)
C35 H35 0.9500
C36 C51 1.448(8)
C37 C38 1.413(8)
C37 C50 1.444(8)
C37 C51 1.487(7)
C38 C39 1.400(9)
C38 C43 1.463(7)
C39 C40 1.375(9)
C39 H39 0.9500
C40 C41 1.440(8)
C40 H40 0.9500
C41 C42 1.338(9)
C41 H41 0.9500
C42 C43 1.469(8)
C42 H42 0.9500
C43 C44 1.362(8)
C44 C45 1.415(7)
C44 C89 1.512(7)
C45 C46 1.416(8)
C45 C50 1.427(7)
C46 C47 1.379(9)
C46 H46 0.9500
C47 C48 1.432(9)
C47 H47 0.9500
C48 C49 1.348(9)
C48 H48 0.9500
C49 C50 1.416(8)
C49 H49 0.9500
C51 C52 1.408(7)
C52 C53 1.405(8)
C53 C54 1.380(8)
C53 H53 0.9500
C54 H54 0.9500
C55 C60 1.337(10)
C55 C56 1.455(11)
C56 C57 1.339(12)
C56 H56 0.9500
C57 C58 1.511(13)
C57 H57 0.9500
C58 C59 1.362(12)
C58 C67 1.564(11)
C59 C60 1.408(10)
C59 H59 0.9500
C60 H60 0.9500
C61 C66 1.371(7)
C61 C62 1.393(8)
C62 C63 1.372(9)
C62 H62 0.9500
C63 C64 1.454(9)
C63 C71 1.516(9)
C64 C65 1.340(8)
C64 H64 0.9500
C65 C66 1.397(8)
C65 C75 1.556(7)
C66 H66 0.9500
C67 C69 1.514(14)
C67 C70 1.527(19)
C67 C68 1.600(13)
C68 H68A 0.9800
C68 H68B 0.9800
C68 H68C 0.9800
C69 H69A 0.9800
C69 H69B 0.9800
C69 H69C 0.9800
C70 H70A 0.9800
C70 H70B 0.9800
C70 H70C 0.9800
C71 C74 1.509(11)
C71 C73 1.532(11)
C71 C72 1.595(10)
C72 H72A 0.9800
C72 H72B 0.9800
C72 H72C 0.9800
C73 H73A 0.9800
C73 H73B 0.9800
C73 H73C 0.9800
C74 H74A 0.9800
C74 H74B 0.9800
C74 H74C 0.9800
C75 C77 1.477(10)
C75 C76 1.521(9)
C75 C78 1.524(9)
C76 H76A 0.9800
C76 H76B 0.9800
C76 H76C 0.9800
C77 H77A 0.9800
C77 H77B 0.9800
C77 H77C 0.9800
C78 H78A 0.9800
C78 H78B 0.9800
C78 H78C 0.9800
C79 C80 1.334(12)
C79 C84 1.436(12)
C80 C81 1.399(12)
C80 H80 0.9500
C81 C82 1.358(14)
C81 H81 0.9500
C82 C83 1.460(14)
C82 C85 1.582(11)
C83 C84 1.350(12)
C83 H83 0.9500
C84 H84 0.9500
C85 C87 1.429(13)
C85 C86 1.470(17)
C85 C88 1.627(13)
C86 H86A 0.9800
C86 H86B 0.9800
C86 H86C 0.9800
C87 H87A 0.9800
C87 H87B 0.9800
C87 H87C 0.9800
C88 H88A 0.9800
C88 H88B 0.9800
C88 H88C 0.9800
C89 C90 1.358(8)
C89 C94 1.398(9)
C90 C91 1.420(7)
C90 H90 0.9500
C91 C92 1.330(8)
C91 C95 1.592(8)
C92 C93 1.420(9)
C92 H92 0.9500
C93 C94 1.398(8)
C93 C99 1.494(9)
C94 H94 0.9500
C95 C97 1.489(10)
C95 C96 1.515(9)
C95 C98 1.581(9)
C96 H96A 0.9800
C96 H96B 0.9800
C96 H96C 0.9800
C97 H97A 0.9800
C97 H97B 0.9800
C97 H97C 0.9800
C98 H98A 0.9800
C98 H98B 0.9800
C98 H98C 0.9800
C99 C101 1.542(10)
C99 C100 1.564(12)
C99 C102 1.591(10)
C100 H10A 0.9800
C100 H10B 0.9800
C100 H10C 0.9800
C101 H10D 0.9800
C101 H10E 0.9800
C101 H10F 0.9800
C102 H10G 0.9800
C102 H10H 0.9800
C102 H10I 0.9800

loop_
_geom_torsion_atom_site_label_1
_geom_torsion_atom_site_label_2
_geom_torsion_atom_site_label_3
_geom_torsion_atom_site_label_4
_geom_torsion
C29 C1 C2 C3 -172.0(7)
C54 C1 C2 C3 5.1(11)
C29 C1 C2 C28 9.0(10)
C54 C1 C2 C28 -173.8(6)
C28 C2 C3 C4 1.5(11)
C1 C2 C3 C4 -177.4(7)
C2 C3 C4 C5 1.0(12)
C3 C4 C5 C6 -179.0(7)
C3 C4 C5 C27 -1.4(10)
C4 C5 C6 C7 0.3(12)
C27 C5 C6 C7 -177.5(6)
C4 C5 C6 C21 179.0(7)
C27 C5 C6 C21 1.2(7)
C5 C6 C7 C8 -57.6(10)
C21 C6 C7 C8 124.0(7)
C5 C6 C7 C20 118.8(7)
C21 C6 C7 C20 -59.6(9)
C6 C7 C8 C13 178.7(6)
C20 C7 C8 C13 2.3(9)
C6 C7 C8 C9 -4.9(10)
C20 C7 C8 C9 178.8(6)
C7 C8 C9 C10 177.1(7)
C13 C8 C9 C10 -6.4(9)
C8 C9 C10 C11 5.5(11)
C9 C10 C11 C12 -1.6(11)
C10 C11 C12 C13 -1.4(11)
C7 C8 C13 C14 0.4(9)
C9 C8 C13 C14 -176.2(6)
C7 C8 C13 C12 180.0(6)
C9 C8 C13 C12 3.4(8)
C11 C12 C13 C14 179.9(6)
C11 C12 C13 C8 0.4(9)
C8 C13 C14 C15 -1.1(9)
C12 C13 C14 C15 179.4(6)
C8 C13 C14 C61 -177.9(5)
C12 C13 C14 C61 2.6(9)
C13 C14 C15 C16 -179.4(5)
C61 C14 C15 C16 -2.5(9)
C13 C14 C15 C20 -1.0(9)
C61 C14 C15 C20 175.9(5)
C14 C15 C16 C17 176.5(6)
C20 C15 C16 C17 -2.0(9)
C15 C16 C17 C18 -2.4(10)
C16 C17 C18 C19 4.7(10)
C17 C18 C19 C20 -2.5(10)
C18 C19 C20 C15 -1.9(9)
C18 C19 C20 C7 -179.9(6)
C14 C15 C20 C19 -174.4(6)
C16 C15 C20 C19 4.1(8)
C14 C15 C20 C7 3.7(9)
C16 C15 C20 C7 -177.9(5)
C8 C7 C20 C19 173.7(6)
C6 C7 C20 C19 -2.8(9)
C8 C7 C20 C15 -4.3(9)
C6 C7 C20 C15 179.2(5)
C5 C6 C21 C22 177.0(8)
C7 C6 C21 C22 -4.3(12)
C5 C6 C21 C26 -2.5(7)
C7 C6 C21 C26 176.2(6)
C26 C21 C22 C23 -3.0(11)
C6 C21 C22 C23 177.6(7)
C21 C22 C23 C24 1.2(13)
C22 C23 C24 C25 -0.1(13)
C22 C23 C24 C55 -174.4(8)
C23 C24 C25 C26 0.8(11)
C55 C24 C25 C26 175.5(7)
C24 C25 C26 C21 -2.6(11)
C24 C25 C26 C27 178.1(7)
C22 C21 C26 C25 3.7(11)
C6 C21 C26 C25 -176.7(6)
C22 C21 C26 C27 -176.8(7)
C6 C21 C26 C27 2.7(8)
C25 C26 C27 C28 1.1(13)
C21 C26 C27 C28 -178.3(7)
C25 C26 C27 C5 177.4(7)
C21 C26 C27 C5 -1.9(7)
C4 C5 C27 C28 -0.9(10)
C6 C5 C27 C28 177.2(6)
C4 C5 C27 C26 -177.7(6)
C6 C5 C27 C26 0.4(7)
C26 C27 C28 C2 179.3(7)
C5 C27 C28 C2 3.4(10)
C3 C2 C28 C27 -3.7(10)
C1 C2 C28 C27 175.3(6)
C54 C1 C29 C30 0.5(10)
C2 C1 C29 C30 177.7(6)
C1 C29 C30 C52 0.0(10)
C1 C29 C30 C31 -179.6(7)
C29 C30 C31 C32 -0.9(13)
C52 C30 C31 C32 179.4(7)
C29 C30 C31 C36 178.7(7)
C52 C30 C31 C36 -1.0(7)
C36 C31 C32 C33 1.7(11)
C30 C31 C32 C33 -178.7(7)
C31 C32 C33 C34 -4.8(11)
C31 C32 C33 C79 174.8(7)
C32 C33 C34 C35 5.7(12)
C79 C33 C34 C35 -173.9(8)
C33 C34 C35 C36 -3.1(12)
C34 C35 C36 C31 -0.4(10)
C34 C35 C36 C51 178.1(7)
C32 C31 C36 C35 1.0(10)
C30 C31 C36 C35 -178.6(6)
C32 C31 C36 C51 -177.7(6)
C30 C31 C36 C51 2.6(8)
C50 C37 C38 C39 174.6(6)
C51 C37 C38 C39 -6.9(9)
C50 C37 C38 C43 -2.0(9)
C51 C37 C38 C43 176.5(5)
C37 C38 C39 C40 -178.4(7)
C43 C38 C39 C40 -1.9(10)
C38 C39 C40 C41 -1.4(11)
C39 C40 C41 C42 4.4(10)
C40 C41 C42 C43 -4.0(10)
C39 C38 C43 C44 -171.0(6)
C37 C38 C43 C44 5.6(9)
C39 C38 C43 C42 2.3(9)
C37 C38 C43 C42 179.0(5)
C41 C42 C43 C44 173.9(6)
C41 C42 C43 C38 0.7(9)
C38 C43 C44 C45 -4.5(9)
C42 C43 C44 C45 -177.2(6)
C38 C43 C44 C89 173.7(6)
C42 C43 C44 C89 0.9(9)
C43 C44 C45 C46 -178.1(6)
C89 C44 C45 C46 3.7(9)
C43 C44 C45 C50 -0.4(9)
C89 C44 C45 C50 -178.6(6)
C44 C45 C46 C47 176.3(6)
C50 C45 C46 C47 -1.5(10)
C45 C46 C47 C48 0.5(11)
C46 C47 C48 C49 -1.1(11)
C47 C48 C49 C50 2.8(11)
C48 C49 C50 C45 -3.8(10)
C48 C49 C50 C37 177.7(6)
C44 C45 C50 C49 -174.7(6)
C46 C45 C50 C49 3.1(9)
C44 C45 C50 C37 3.9(9)
C46 C45 C50 C37 -178.3(6)
C38 C37 C50 C49 176.0(6)
C51 C37 C50 C49 -2.5(9)
C38 C37 C50 C45 -2.5(9)
C51 C37 C50 C45 179.0(5)
C35 C36 C51 C52 178.1(7)
C31 C36 C51 C52 -3.2(8)
C35 C36 C51 C37 -4.0(12)
C31 C36 C51 C37 174.6(6)
C38 C37 C51 C52 120.9(7)
C50 C37 C51 C52 -60.6(9)
C38 C37 C51 C36 -56.5(9)
C50 C37 C51 C36 122.0(7)
C36 C51 C52 C53 -177.8(7)
C37 C51 C52 C53 4.4(12)
C36 C51 C52 C30 2.6(7)
C37 C51 C52 C30 -175.2(6)
C29 C30 C52 C53 -0.4(10)
C31 C30 C52 C53 179.3(6)
C29 C30 C52 C51 179.3(6)
C31 C30 C52 C51 -1.0(8)
C51 C52 C53 C54 -179.3(7)
C30 C52 C53 C54 0.4(10)
C52 C53 C54 C1 0.1(11)
C29 C1 C54 C53 -0.6(11)
C2 C1 C54 C53 -177.8(7)
C23 C24 C55 C60 139.3(9)
C25 C24 C55 C60 -35.1(11)
C23 C24 C55 C56 -43.1(11)
C25 C24 C55 C56 142.5(7)
C60 C55 C56 C57 -2.9(11)
C24 C55 C56 C57 179.3(7)
C55 C56 C57 C58 -4.3(12)
C56 C57 C58 C59 6.9(12)
C56 C57 C58 C67 -178.1(7)
C57 C58 C59 C60 -2.3(13)
C67 C58 C59 C60 -177.4(8)
C56 C55 C60 C59 8.0(12)
C24 C55 C60 C59 -174.4(8)
C58 C59 C60 C55 -5.3(14)
C13 C14 C61 C66 -113.5(7)
C15 C14 C61 C66 69.7(8)
C13 C14 C61 C62 67.9(8)
C15 C14 C61 C62 -109.0(7)
C66 C61 C62 C63 1.0(10)
C14 C61 C62 C63 179.6(6)
C61 C62 C63 C64 -0.3(10)
C61 C62 C63 C71 -179.0(6)
C62 C63 C64 C65 -3.1(10)
C71 C63 C64 C65 175.6(6)
C63 C64 C65 C66 5.8(10)
C63 C64 C65 C75 179.1(6)
C62 C61 C66 C65 1.7(9)
C14 C61 C66 C65 -177.0(6)
C64 C65 C66 C61 -5.1(9)
C75 C65 C66 C61 -178.4(6)
C59 C58 C67 C69 125.3(9)
C57 C58 C67 C69 -49.6(10)
C59 C58 C67 C70 2.5(13)
C57 C58 C67 C70 -172.4(10)
C59 C58 C67 C68 -121.0(10)
C57 C58 C67 C68 64.0(11)
C62 C63 C71 C74 -131.1(7)
C64 C63 C71 C74 50.3(8)
C62 C63 C71 C73 105.1(8)
C64 C63 C71 C73 -73.5(8)
C62 C63 C71 C72 -10.4(10)
C64 C63 C71 C72 170.9(7)
C64 C65 C75 C77 -86.5(7)
C66 C65 C75 C77 86.9(7)
C64 C65 C75 C76 31.6(8)
C66 C65 C75 C76 -155.0(6)
C64 C65 C75 C78 151.8(6)
C66 C65 C75 C78 -34.9(8)
C32 C33 C79 C80 -35.6(12)
C34 C33 C79 C80 144.0(9)
C32 C33 C79 C84 138.4(8)
C34 C33 C79 C84 -42.1(11)
C84 C79 C80 C81 8.6(14)
C33 C79 C80 C81 -177.2(9)
C79 C80 C81 C82 -2.9(16)
C80 C81 C82 C83 -5.8(14)
C80 C81 C82 C85 -178.2(8)
C81 C82 C83 C84 8.6(14)
C85 C82 C83 C84 -179.0(8)
C82 C83 C84 C79 -3.0(13)
C80 C79 C84 C83 -5.4(12)
C33 C79 C84 C83 -179.7(8)
C81 C82 C85 C87 122.7(10)
C83 C82 C85 C87 -49.4(11)
C81 C82 C85 C86 0.8(13)
C83 C82 C85 C86 -171.3(9)
C81 C82 C85 C88 -123.1(11)
C83 C82 C85 C88 64.8(12)
C43 C44 C89 C90 67.5(9)
C45 C44 C89 C90 -114.3(7)
C43 C44 C89 C94 -109.8(7)
C45 C44 C89 C94 68.4(8)
C94 C89 C90 C91 1.7(9)
C44 C89 C90 C91 -175.6(6)
C89 C90 C91 C92 -7.1(10)
C89 C90 C91 C95 -178.1(6)
C90 C91 C92 C93 8.1(10)
C95 C91 C92 C93 178.9(6)
C91 C92 C93 C94 -3.5(10)
C91 C92 C93 C99 173.6(7)
C92 C93 C94 C89 -1.9(10)
C99 C93 C94 C89 -179.0(7)
C90 C89 C94 C93 2.7(10)
C44 C89 C94 C93 -180.0(6)
C92 C91 C95 C97 -85.8(7)
C90 C91 C95 C97 85.3(7)
C92 C91 C95 C96 150.4(7)
C90 C91 C95 C96 -38.5(8)
C92 C91 C95 C98 35.7(8)
C90 C91 C95 C98 -153.2(6)
C94 C93 C99 C101 103.6(8)
C92 C93 C99 C101 -73.3(9)
C94 C93 C99 C100 -133.2(8)
C92 C93 C99 C100 49.8(9)
C94 C93 C99 C102 -13.4(10)
C92 C93 C99 C102 169.6(7)

loop_
_platon_squeeze_details
; 
 PLATON: Total Potential Solvent Accessible Void Vol. 4528.7 Ang^3^ 
 (24.82%) for the total volume 18244  Ang^3^   
 No disorder could be resolved.
 Since the solvent region could not be modelled satisfactorily, we 
 resorted to SQUEEZE. The model was completed with squeezed data.

;
